data_7155136
loop_
_publ_author_name
'Chen, Liang'
'Sun, Jing'
'Xie, Ju'
'Yan, Chao-Guo'

_publ_section_title
;
 Molecular diversity of the three-component reaction of \a-amino acids,
 dialkyl acetylenedicarboxylates and N-substituted maleimides.
;
_journal_issue 27
_journal_name_full 'Organic &amp; biomolecular chemistry'
_journal_page_first 6497
_journal_page_last 6507
_journal_paper_doi 10.1039/c6ob00921b
_journal_volume 14
_journal_year 2016
_chemical_formula_moiety 'C21 H24 N2 O6'
_chemical_formula_sum 'C21 H24 N2 O6'
_chemical_formula_weight 400.42
_chemical_name_systematic
; 
 ? 
;
_space_group_IT_number 2
_symmetry_cell_setting triclinic
_symmetry_space_group_name_Hall '-P 1'
_symmetry_space_group_name_H-M 'P -1'
_atom_sites_solution_hydrogens geom
_atom_sites_solution_primary direct
_atom_sites_solution_secondary difmap
_audit_block_doi 10.5517/cc1kk3t1
_audit_creation_method SHELXL-97
_audit_update_record
;
2016-01-11 deposited with the CCDC.
2016-05-31 downloaded from the CCDC.
;
_cell_angle_alpha 63.544(5)
_cell_angle_beta 75.007(5)
_cell_angle_gamma 71.573(5)
_cell_formula_units_Z 2
_cell_length_a 9.3547(17)
_cell_length_b 10.5618(19)
_cell_length_c 11.822(2)
_cell_measurement_reflns_used 4081
_cell_measurement_temperature 296(2)
_cell_measurement_theta_max 26.86
_cell_measurement_theta_min 2.29
_cell_volume 982.5(3)
_computing_cell_refinement 'Bruker SMART'
_computing_data_collection 'Bruker SMART'
_computing_data_reduction 'Bruker SAINT'
_computing_molecular_graphics 'Bruker SHELXTL'
_computing_publication_material 'Bruker SHELXTL'
_computing_structure_refinement 'SHELXL-97 (Sheldrick, 2008)'
_computing_structure_solution 'SHELXS-97 (Sheldrick, 2008)'
_diffrn_ambient_temperature 296(2)
_diffrn_measured_fraction_theta_full 0.976
_diffrn_measured_fraction_theta_max 0.976
_diffrn_measurement_device_type 'CCD area detector'
_diffrn_measurement_method 'phi and omega scans'
_diffrn_radiation_monochromator graphite
_diffrn_radiation_source 'fine-focus sealed tube'
_diffrn_radiation_type MoK\a
_diffrn_radiation_wavelength 0.71073
_diffrn_reflns_av_R_equivalents 0.0373
_diffrn_reflns_av_sigmaI/netI 0.0488
_diffrn_reflns_limit_h_max 11
_diffrn_reflns_limit_h_min -11
_diffrn_reflns_limit_k_max 12
_diffrn_reflns_limit_k_min -12
_diffrn_reflns_limit_l_max 14
_diffrn_reflns_limit_l_min -14
_diffrn_reflns_number 11140
_diffrn_reflns_theta_full 25.00
_diffrn_reflns_theta_max 25.00
_diffrn_reflns_theta_min 1.94
_exptl_absorpt_coefficient_mu 0.100
_exptl_absorpt_correction_T_max 0.980
_exptl_absorpt_correction_T_min 0.976
_exptl_absorpt_correction_type multi-scan
_exptl_absorpt_process_details sadabs
_exptl_crystal_colour colorless
_exptl_crystal_density_diffrn 1.354
_exptl_crystal_density_method 'not measured'
_exptl_crystal_description block
_exptl_crystal_F_000 424
_exptl_crystal_size_max 0.24
_exptl_crystal_size_mid 0.22
_exptl_crystal_size_min 0.20
_refine_diff_density_max 0.262
_refine_diff_density_min -0.321
_refine_diff_density_rms 0.098
_refine_ls_extinction_method none
_refine_ls_goodness_of_fit_ref 1.011
_refine_ls_hydrogen_treatment constr
_refine_ls_matrix_type full
_refine_ls_number_parameters 264
_refine_ls_number_reflns 3371
_refine_ls_number_restraints 0
_refine_ls_restrained_S_all 1.011
_refine_ls_R_factor_all 0.0854
_refine_ls_R_factor_gt 0.0451
_refine_ls_shift/su_max 0.000
_refine_ls_shift/su_mean 0.000
_refine_ls_structure_factor_coef Fsqd
_refine_ls_weighting_details 'calc w=1/[\s^2^(Fo^2^)+(0.0758P)^2^+0.0000P] where P=(Fo^2^+2Fc^2^)/3'
_refine_ls_weighting_scheme calc
_refine_ls_wR_factor_gt 0.1086
_refine_ls_wR_factor_ref 0.1280
_reflns_number_gt 2259
_reflns_number_total 3371
_reflns_threshold_expression >2sigma(I)
_cod_data_source_file c6ob00921b2.cif
_cod_data_source_block 3a
_cod_depositor_comments 'Adding full bibliography for 7155130--7155143.cif.'
_cod_database_code 7155136

loop_
_symmetry_equiv_pos_as_xyz
'x, y, z'
'-x, -y, -z'

loop_
_atom_site_label
_atom_site_type_symbol
_atom_site_fract_x
_atom_site_fract_y
_atom_site_fract_z
_atom_site_U_iso_or_equiv
_atom_site_adp_type
_atom_site_occupancy
_atom_site_symmetry_multiplicity
_atom_site_calc_flag
_atom_site_refinement_flags
C1 C 0.1098(2) 0.6385(2) 0.29833(19) 0.0330(5) Uani 1 1 d .
H1 H 0.0466 0.5689 0.3530 0.040 Uiso 1 1 calc R
C2 C 0.0137(2) 0.7687(3) 0.2078(2) 0.0493(6) Uani 1 1 d .
H2A H 0.0743 0.8385 0.1513 0.059 Uiso 1 1 calc R
H2B H -0.0698 0.8151 0.2553 0.059 Uiso 1 1 calc R
C3 C -0.0487(3) 0.7207(3) 0.1300(3) 0.0644(8) Uani 1 1 d .
H3A H -0.1183 0.6595 0.1857 0.077 Uiso 1 1 calc R
H3B H -0.1044 0.8053 0.0668 0.077 Uiso 1 1 calc R
C4 C 0.0808(3) 0.6369(3) 0.0637(2) 0.0626(8) Uani 1 1 d .
H4A H 0.1415 0.7026 -0.0011 0.075 Uiso 1 1 calc R
H4B H 0.0389 0.5989 0.0216 0.075 Uiso 1 1 calc R
C5 C 0.1820(3) 0.5120(3) 0.1570(2) 0.0491(6) Uani 1 1 d .
H5A H 0.1249 0.4402 0.2163 0.059 Uiso 1 1 calc R
H5B H 0.2676 0.4656 0.1111 0.059 Uiso 1 1 calc R
C6 C 0.3492(2) 0.4674(2) 0.31433(18) 0.0276(5) Uani 1 1 d .
C7 C 0.2889(2) 0.3346(2) 0.4151(2) 0.0333(5) Uani 1 1 d .
C8 C 0.2675(3) 0.0993(3) 0.4612(3) 0.0641(8) Uani 1 1 d .
H8A H 0.3295 0.0403 0.5282 0.096 Uiso 1 1 calc R
H8B H 0.2697 0.0444 0.4141 0.096 Uiso 1 1 calc R
H8C H 0.1647 0.1287 0.4975 0.096 Uiso 1 1 calc R
C9 C 0.5004(2) 0.4208(2) 0.23932(19) 0.0331(5) Uani 1 1 d .
H9A H 0.4861 0.3636 0.1996 0.040 Uiso 1 1 calc R
H9B H 0.5300 0.5071 0.1717 0.040 Uiso 1 1 calc R
C10 C 0.6269(2) 0.3341(2) 0.3181(2) 0.0336(5) Uani 1 1 d .
C11 C 0.8921(3) 0.2300(3) 0.3061(3) 0.0656(8) Uani 1 1 d .
H11A H 0.9099 0.2786 0.3514 0.098 Uiso 1 1 calc R
H11B H 0.9786 0.2197 0.2434 0.098 Uiso 1 1 calc R
H11C H 0.8764 0.1356 0.3651 0.098 Uiso 1 1 calc R
C12 C 0.2148(2) 0.8120(2) 0.33209(19) 0.0343(5) Uani 1 1 d .
C13 C 0.1896(2) 0.6613(2) 0.38457(19) 0.0309(5) Uani 1 1 d .
H13 H 0.1348 0.6349 0.4716 0.037 Uiso 1 1 calc R
C14 C 0.3498(2) 0.5624(2) 0.38239(18) 0.0256(5) Uani 1 1 d .
H14 H 0.3744 0.5019 0.4692 0.031 Uiso 1 1 calc R
C15 C 0.4540(2) 0.6659(2) 0.30923(18) 0.0284(5) Uani 1 1 d .
C16 C 0.4281(2) 0.9352(2) 0.21150(18) 0.0298(5) Uani 1 1 d .
C17 C 0.5632(2) 0.9379(2) 0.2365(2) 0.0406(6) Uani 1 1 d .
H17 H 0.6136 0.8594 0.3008 0.049 Uiso 1 1 calc R
C18 C 0.6221(3) 1.0595(3) 0.1641(2) 0.0505(6) Uani 1 1 d .
H18 H 0.7129 1.0626 0.1800 0.061 Uiso 1 1 calc R
C19 C 0.5484(3) 1.1759(2) 0.0690(2) 0.0487(6) Uani 1 1 d .
H19 H 0.5903 1.2563 0.0199 0.058 Uiso 1 1 calc R
C20 C 0.4125(3) 1.1733(2) 0.0465(2) 0.0465(6) Uani 1 1 d .
H20 H 0.3610 1.2531 -0.0163 0.056 Uiso 1 1 calc R
C21 C 0.3524(2) 1.0525(2) 0.1172(2) 0.0398(6) Uani 1 1 d .
H21 H 0.2612 1.0501 0.1013 0.048 Uiso 1 1 calc R
N1 N 0.23711(17) 0.56791(18) 0.22709(15) 0.0318(4) Uani 1 1 d .
N2 N 0.36709(17) 0.80847(17) 0.28005(15) 0.0290(4) Uani 1 1 d .
O1 O 0.21065(17) 0.33103(16) 0.51392(14) 0.0489(4) Uani 1 1 d .
O2 O 0.32531(18) 0.22598(16) 0.37697(15) 0.0518(5) Uani 1 1 d .
O3 O 0.61409(17) 0.28520(16) 0.43239(15) 0.0487(4) Uani 1 1 d .
O4 O 0.75894(15) 0.31435(17) 0.24369(14) 0.0494(4) Uani 1 1 d .
O5 O 0.12042(17) 0.92043(16) 0.33380(17) 0.0552(5) Uani 1 1 d .
O6 O 0.59006(15) 0.63385(14) 0.28112(14) 0.0414(4) Uani 1 1 d .

loop_
_atom_site_aniso_label
_atom_site_aniso_U_11
_atom_site_aniso_U_22
_atom_site_aniso_U_33
_atom_site_aniso_U_23
_atom_site_aniso_U_13
_atom_site_aniso_U_12
C1 0.0245(11) 0.0375(13) 0.0317(12) -0.0094(11) -0.0038(10) -0.0070(10)
C2 0.0330(12) 0.0586(16) 0.0454(14) -0.0114(13) -0.0123(11) -0.0048(12)
C3 0.0448(15) 0.082(2) 0.0559(17) -0.0115(16) -0.0240(13) -0.0110(15)
C4 0.0581(16) 0.094(2) 0.0484(16) -0.0268(16) -0.0198(14) -0.0260(16)
C5 0.0493(14) 0.0677(17) 0.0451(14) -0.0288(14) -0.0113(12) -0.0191(13)
C6 0.0286(11) 0.0276(11) 0.0252(11) -0.0089(10) -0.0039(9) -0.0067(9)
C7 0.0319(12) 0.0337(13) 0.0340(13) -0.0134(11) -0.0039(10) -0.0078(10)
C8 0.087(2) 0.0416(15) 0.0685(18) -0.0197(14) 0.0024(15) -0.0344(14)
C9 0.0354(12) 0.0326(12) 0.0302(12) -0.0131(10) -0.0005(10) -0.0089(10)
C10 0.0340(12) 0.0260(11) 0.0368(14) -0.0135(11) 0.0013(11) -0.0053(9)
C11 0.0348(13) 0.0701(18) 0.0754(19) -0.0250(16) -0.0049(13) 0.0012(13)
C12 0.0333(12) 0.0306(12) 0.0351(12) -0.0133(11) -0.0067(10) -0.0004(10)
C13 0.0280(11) 0.0315(12) 0.0273(11) -0.0096(10) 0.0005(9) -0.0060(9)
C14 0.0257(10) 0.0253(11) 0.0213(10) -0.0049(9) -0.0069(8) -0.0038(9)
C15 0.0278(12) 0.0287(12) 0.0264(11) -0.0087(10) -0.0076(9) -0.0038(9)
C16 0.0369(12) 0.0258(11) 0.0249(11) -0.0088(10) -0.0045(10) -0.0069(10)
C17 0.0432(13) 0.0328(13) 0.0451(14) -0.0109(12) -0.0154(11) -0.0074(10)
C18 0.0467(14) 0.0445(15) 0.0660(17) -0.0195(14) -0.0122(13) -0.0179(12)
C19 0.0611(16) 0.0309(13) 0.0499(15) -0.0114(13) -0.0015(13) -0.0171(12)
C20 0.0628(16) 0.0310(13) 0.0362(13) -0.0050(11) -0.0128(12) -0.0063(12)
C21 0.0456(13) 0.0341(13) 0.0365(13) -0.0071(12) -0.0136(11) -0.0091(11)
N1 0.0277(9) 0.0412(10) 0.0279(9) -0.0134(9) -0.0051(8) -0.0091(8)
N2 0.0289(9) 0.0255(9) 0.0294(9) -0.0091(8) -0.0049(8) -0.0043(7)
O1 0.0599(10) 0.0416(10) 0.0384(9) -0.0151(8) 0.0144(8) -0.0210(8)
O2 0.0726(11) 0.0386(9) 0.0498(10) -0.0231(9) 0.0102(9) -0.0270(8)
O3 0.0466(9) 0.0469(10) 0.0344(10) -0.0079(8) -0.0056(8) 0.0004(7)
O4 0.0313(9) 0.0582(10) 0.0473(10) -0.0230(9) 0.0000(8) 0.0034(7)
O5 0.0408(9) 0.0366(9) 0.0793(12) -0.0264(9) 0.0001(8) 0.0006(8)
O6 0.0263(8) 0.0337(9) 0.0578(10) -0.0138(8) -0.0053(7) -0.0056(7)

loop_
_atom_type_symbol
_atom_type_description
_atom_type_scat_dispersion_real
_atom_type_scat_dispersion_imag
_atom_type_scat_source
C C 0.0033 0.0016 'International Tables Vol C Tables 4.2.6.8 and 6.1.1.4'
H H 0.0000 0.0000 'International Tables Vol C Tables 4.2.6.8 and 6.1.1.4'
N N 0.0061 0.0033 'International Tables Vol C Tables 4.2.6.8 and 6.1.1.4'
O O 0.0106 0.0060 'International Tables Vol C Tables 4.2.6.8 and 6.1.1.4'

loop_
_geom_angle_atom_site_label_1
_geom_angle_atom_site_label_2
_geom_angle_atom_site_label_3
_geom_angle
N1 C1 C2 110.15(17)
N1 C1 C13 103.05(15)
C2 C1 C13 118.63(18)
N1 C1 H1 108.2
C2 C1 H1 108.2
C13 C1 H1 108.2
C1 C2 C3 109.3(2)
C1 C2 H2A 109.8
C3 C2 H2A 109.8
C1 C2 H2B 109.8
C3 C2 H2B 109.8
H2A C2 H2B 108.3
C4 C3 C2 110.24(19)
C4 C3 H3A 109.6
C2 C3 H3A 109.6
C4 C3 H3B 109.6
C2 C3 H3B 109.6
H3A C3 H3B 108.1
C3 C4 C5 111.8(2)
C3 C4 H4A 109.2
C5 C4 H4A 109.2
C3 C4 H4B 109.2
C5 C4 H4B 109.2
H4A C4 H4B 107.9
N1 C5 C4 109.36(19)
N1 C5 H5A 109.8
C4 C5 H5A 109.8
N1 C5 H5B 109.8
C4 C5 H5B 109.8
H5A C5 H5B 108.3
N1 C6 C9 110.40(15)
N1 C6 C7 111.09(15)
C9 C6 C7 111.09(16)
N1 C6 C14 100.18(14)
C9 C6 C14 115.95(16)
C7 C6 C14 107.65(15)
O1 C7 O2 123.15(19)
O1 C7 C6 124.41(19)
O2 C7 C6 112.31(17)
O2 C8 H8A 109.5
O2 C8 H8B 109.5
H8A C8 H8B 109.5
O2 C8 H8C 109.5
H8A C8 H8C 109.5
H8B C8 H8C 109.5
C10 C9 C6 114.14(16)
C10 C9 H9A 108.7
C6 C9 H9A 108.7
C10 C9 H9B 108.7
C6 C9 H9B 108.7
H9A C9 H9B 107.6
O3 C10 O4 123.6(2)
O3 C10 C9 125.86(19)
O4 C10 C9 110.49(17)
O4 C11 H11A 109.5
O4 C11 H11B 109.5
H11A C11 H11B 109.5
O4 C11 H11C 109.5
H11A C11 H11C 109.5
H11B C11 H11C 109.5
O5 C12 N2 124.41(19)
O5 C12 C13 126.64(18)
N2 C12 C13 108.94(16)
C12 C13 C14 104.79(15)
C12 C13 C1 113.36(16)
C14 C13 C1 105.24(15)
C12 C13 H13 111.0
C14 C13 H13 111.0
C1 C13 H13 111.0
C15 C14 C13 104.65(15)
C15 C14 C6 113.33(15)
C13 C14 C6 106.19(15)
C15 C14 H14 110.8
C13 C14 H14 110.8
C6 C14 H14 110.8
O6 C15 N2 124.33(17)
O6 C15 C14 126.86(18)
N2 C15 C14 108.80(16)
C21 C16 C17 120.59(19)
C21 C16 N2 118.85(18)
C17 C16 N2 120.53(18)
C16 C17 C18 118.7(2)
C16 C17 H17 120.6
C18 C17 H17 120.6
C19 C18 C17 121.0(2)
C19 C18 H18 119.5
C17 C18 H18 119.5
C18 C19 C20 119.8(2)
C18 C19 H19 120.1
C20 C19 H19 120.1
C19 C20 C21 120.0(2)
C19 C20 H20 120.0
C21 C20 H20 120.0
C16 C21 C20 119.8(2)
C16 C21 H21 120.1
C20 C21 H21 120.1
C5 N1 C1 111.11(16)
C5 N1 C6 118.56(17)
C1 N1 C6 108.00(14)
C12 N2 C15 111.65(16)
C12 N2 C16 123.95(16)
C15 N2 C16 124.31(16)
C7 O2 C8 116.88(17)
C10 O4 C11 117.14(18)

loop_
_geom_bond_atom_site_label_1
_geom_bond_atom_site_label_2
_geom_bond_distance
C1 N1 1.470(2)
C1 C2 1.500(3)
C1 C13 1.543(3)
C1 H1 0.9800
C2 C3 1.524(3)
C2 H2A 0.9700
C2 H2B 0.9700
C3 C4 1.521(4)
C3 H3A 0.9700
C3 H3B 0.9700
C4 C5 1.519(3)
C4 H4A 0.9700
C4 H4B 0.9700
C5 N1 1.466(3)
C5 H5A 0.9700
C5 H5B 0.9700
C6 N1 1.473(3)
C6 C9 1.526(3)
C6 C7 1.539(3)
C6 C14 1.543(3)
C7 O1 1.199(2)
C7 O2 1.330(3)
C8 O2 1.437(3)
C8 H8A 0.9600
C8 H8B 0.9600
C8 H8C 0.9600
C9 C10 1.494(3)
C9 H9A 0.9700
C9 H9B 0.9700
C10 O3 1.200(2)
C10 O4 1.335(2)
C11 O4 1.442(3)
C11 H11A 0.9600
C11 H11B 0.9600
C11 H11C 0.9600
C12 O5 1.210(2)
C12 N2 1.394(2)
C12 C13 1.502(3)
C13 C14 1.533(3)
C13 H13 0.9800
C14 C15 1.512(3)
C14 H14 0.9800
C15 O6 1.206(2)
C15 N2 1.399(2)
C16 C21 1.379(3)
C16 C17 1.382(3)
C16 N2 1.432(2)
C17 C18 1.381(3)
C17 H17 0.9300
C18 C19 1.372(3)
C18 H18 0.9300
C19 C20 1.375(3)
C19 H19 0.9300
C20 C21 1.380(3)
C20 H20 0.9300
C21 H21 0.9300
